data_1555182
loop_
_publ_author_name
'Zhang, Song'
'Yu, Xiaojun'
'Pan, Jianke'
'Jiang, Chunhui'
'Zhang, Hongsu'
'Wang, Tianli'

_publ_section_title
;
 Asymmetric synthesis of spiro-structural 2,3-dihydrobenzofurans via the
 bifunctional phosphonium salt-promoted [4 + 1] cyclization of
 ortho-quinone methides with \a-bromoketones
;
_journal_issue 22
_journal_name_full 'Organic Chemistry Frontiers'
_journal_page_first 3799
_journal_paper_doi 10.1039/C9QO01096C
_journal_volume 6
_journal_year 2019
_chemical_absolute_configuration ad
_chemical_formula_moiety 'C25 H18 O5'
_chemical_formula_sum 'C25 H18 O5'
_chemical_formula_weight 398.39
_space_group_crystal_system monoclinic
_space_group_IT_number 4
_space_group_name_Hall 'P 2yb'
_space_group_name_H-M_alt 'P 1 21 1'
_atom_sites_solution_hydrogens geom
_atom_sites_solution_primary direct
_audit_creation_date 2018-10-29
_audit_creation_method
;
Olex2 1.2
(compiled 2016.02.19 svn.r3266 for OlexSys, GUI svn.r5155)
;
_audit_update_record
;
2018-10-29 deposited with the CCDC.	2019-10-02 downloaded from the CCDC.
;
_cell_angle_alpha 90
_cell_angle_beta 101.620(7)
_cell_angle_gamma 90
_cell_formula_units_Z 2
_cell_length_a 11.6007(8)
_cell_length_b 5.7368(5)
_cell_length_c 15.0074(10)
_cell_measurement_reflns_used 2809
_cell_measurement_temperature 293.8(4)
_cell_measurement_theta_max 71.7190
_cell_measurement_theta_min 3.8570
_cell_volume 978.29(13)
_computing_cell_refinement 'CrysAlisPro 1.171.38.46 (Rigaku OD, 2015)'
_computing_data_collection 'CrysAlisPro 1.171.38.46 (Rigaku OD, 2015)'
_computing_data_reduction 'CrysAlisPro 1.171.38.46 (Rigaku OD, 2015)'
_computing_molecular_graphics 'Olex2 (Dolomanov et al., 2009)'
_computing_publication_material 'Olex2 (Dolomanov et al., 2009)'
_computing_structure_refinement 'ShelXL (Sheldrick, 2015)'
_computing_structure_solution 'ShelXT (Sheldrick, 2015)'
_diffrn_ambient_environment air
_diffrn_ambient_temperature 293.8(4)
_diffrn_detector 'CCD plate'
_diffrn_detector_area_resol_mean 15.9595
_diffrn_detector_type EosS2
_diffrn_measured_fraction_theta_full 0.999
_diffrn_measured_fraction_theta_max 0.981
_diffrn_measurement_details
;
List of Runs (angles in degrees, time in seconds):

  # Type    Start    End  Width  t~exp~   \w     \q     \k     \f   Frames
#--------------------------------------------------------------------------
  1  \w   -107.00  -4.00   1.00    1.00    --  -36.04 -18.00-133.00  103
  2  \w   -105.00 -17.00   1.00    1.00    --  -36.04 -38.00 150.00   88
  3  \w     19.00 103.00   1.00    1.00    --   36.04  57.00-150.00   84
  4  \w     17.00 105.00   1.00    1.00    --   36.04  38.00-150.00   88
  5  \w     17.00 105.00   1.00    1.00    --   36.04  38.00  60.00   88
  6  \w    -32.00  63.00   1.00    1.00    --   36.04 -77.00 120.00   95
  7  \w      9.00 104.00   1.00    1.00    --   36.04  77.00 150.00   95
  8  \w    -33.00  55.00   1.00    1.00    --   36.04 -38.00 -30.00   88
  9  \w     19.00 103.00   1.00    1.00    --   36.04  57.00 120.00   84
 10  \w     23.00  89.00   1.00    1.00    --   36.04-125.00 -60.00   66
 11  \w     41.00 135.00   1.00    2.60    --  108.71 -77.00 -60.00   94
 12  \w     87.00 178.00   1.00    2.60    --  108.71  30.00-150.00   91
 13  \w     82.00 176.00   1.00    2.60    --  108.71  77.00 150.00   94
 14  \w     91.00 176.00   1.00    2.60    --  108.71  61.00  90.00   85
 15  \w     87.00 178.00   1.00    2.60    --  108.71  30.00-180.00   91
 16  \w     87.00 160.00   1.00    2.60    --  108.71  30.00 120.00   73
 17  \w    136.00 163.00   1.00    2.60    --  108.71  77.00-180.00   27
 18  \w    136.00 176.00   1.00    2.60    --  108.71  61.00  60.00   40
 19  \w     82.00 109.00   1.00    2.60    --  108.71  77.00-180.00   27
 20  \w     93.00 118.00   1.00    2.60    --  108.71  61.00 120.00   25
 21  \w     92.00 121.00   1.00    2.60    --  108.71  61.00 150.00   29
 22  \w     95.00 122.00   1.00    2.60    --  108.71  30.00  90.00   27
 23  \w     71.00 100.00   1.00    2.60    --  108.71  15.00 120.00   29
 24  \w     92.00 119.00   1.00    2.60    --  108.71  61.00  60.00   27
 25  \w     65.00  92.00   1.00    2.60    --  108.71 -94.00 120.00   27
 26  \w     88.00 117.00   1.00    2.60    --  108.71  30.00 150.00   29
 27  \w     82.00 108.00   1.00    2.60    --  108.71  77.00 120.00   26
 28  \w    124.00 175.00   1.00    2.60    --  108.71  77.00 120.00   51
 29  \w     83.00 115.00   1.00    2.60    --  108.71  77.00  60.00   32
 30  \w     91.00 150.00   1.00    2.60    --  108.71  61.00  30.00   59
 31  \w     96.00 123.00   1.00    2.60    --  108.71  45.00 150.00   27
 32  \w     93.00 122.00   1.00    2.60    --  108.71  61.00-180.00   29
 33  \w     83.00 175.00   1.00    2.60    --  108.71  77.00  30.00   92
 34  \w     83.00 108.00   1.00    2.60    --  108.71  77.00  90.00   25
 35  \w    125.00 173.00   1.00    2.60    --  108.71  77.00  90.00   48
 36  \w     71.00  96.00   1.00    2.60    --  108.71  15.00-120.00   25
 37  \w     39.00 111.00   1.00    2.60    --  108.71-111.00 -90.00   72
 38  \w     61.00  88.00   1.00    2.60    --  108.71 -94.00-180.00   27
 39  \w    142.00 169.00   1.00    2.60    --  108.71 111.00  60.00   27
;
_diffrn_measurement_device 'four-circle diffractometer'
_diffrn_measurement_device_type 'New Gemini, Dual, Cu at zero, EosS2'
_diffrn_measurement_method '\w scans'
_diffrn_orient_matrix_type 'CrysAlisPro convention (1999,Acta A55,543-557)'
_diffrn_orient_matrix_UB_11 -0.1219648000
_diffrn_orient_matrix_UB_12 -0.0425156000
_diffrn_orient_matrix_UB_13 0.0229010000
_diffrn_orient_matrix_UB_21 0.0514955000
_diffrn_orient_matrix_UB_22 0.0491958000
_diffrn_orient_matrix_UB_23 0.1010812000
_diffrn_orient_matrix_UB_31 -0.0295141000
_diffrn_orient_matrix_UB_32 0.2605466000
_diffrn_orient_matrix_UB_33 -0.0152004000
_diffrn_radiation_monochromator graphite
_diffrn_radiation_probe x-ray
_diffrn_radiation_type CuK\a
_diffrn_radiation_wavelength 1.54184
_diffrn_reflns_av_R_equivalents 0.0406
_diffrn_reflns_av_unetI/netI 0.0364
_diffrn_reflns_Laue_measured_fraction_full 0.999
_diffrn_reflns_Laue_measured_fraction_max 0.981
_diffrn_reflns_limit_h_max 13
_diffrn_reflns_limit_h_min -14
_diffrn_reflns_limit_k_max 6
_diffrn_reflns_limit_k_min -6
_diffrn_reflns_limit_l_max 18
_diffrn_reflns_limit_l_min -18
_diffrn_reflns_number 10155
_diffrn_reflns_point_group_measured_fraction_full 0.907
_diffrn_reflns_point_group_measured_fraction_max 0.882
_diffrn_reflns_theta_full 67.684
_diffrn_reflns_theta_max 73.180
_diffrn_reflns_theta_min 3.890
_diffrn_source 'fine-focus sealed X-ray tube'
_diffrn_source_type 'Enhance (Cu) X-ray Source'
_exptl_absorpt_coefficient_mu 0.773
_exptl_absorpt_correction_T_max 1.00000
_exptl_absorpt_correction_T_min 0.53136
_exptl_absorpt_correction_type multi-scan
_exptl_absorpt_process_details
;
CrysAlisPro 1.171.38.46 (Rigaku Oxford Diffraction, 2015)
Empirical absorption correction using spherical harmonics,
 implemented in SCALE3 ABSPACK scaling algorithm.
;
_exptl_crystal_colour 'clear light colourless'
_exptl_crystal_colour_lustre clear
_exptl_crystal_colour_modifier light
_exptl_crystal_colour_primary colourless
_exptl_crystal_density_diffrn 1.352
_exptl_crystal_description needle
_exptl_crystal_F_000 416
_exptl_crystal_size_max 0.7
_exptl_crystal_size_mid 0.3
_exptl_crystal_size_min 0.1
_refine_diff_density_max 0.408
_refine_diff_density_min -0.228
_refine_diff_density_rms 0.052
_refine_ls_abs_structure_details
;
 Flack x determined using 1053 quotients [(I+)-(I-)]/[(I+)+(I-)]
 (Parsons, Flack and Wagner, Acta Cryst. B69 (2013) 249-259).
;
_refine_ls_abs_structure_Flack -0.04(19)
_refine_ls_extinction_method none
_refine_ls_goodness_of_fit_ref 1.039
_refine_ls_hydrogen_treatment constr
_refine_ls_matrix_type full
_refine_ls_number_parameters 273
_refine_ls_number_reflns 3452
_refine_ls_number_restraints 1
_refine_ls_restrained_S_all 1.039
_refine_ls_R_factor_all 0.0635
_refine_ls_R_factor_gt 0.0579
_refine_ls_shift/su_max 0.000
_refine_ls_shift/su_mean 0.000
_refine_ls_structure_factor_coef Fsqd
_refine_ls_weighting_details 'w=1/[\s^2^(Fo^2^)+(0.1151P)^2^+0.0915P] where P=(Fo^2^+2Fc^2^)/3'
_refine_ls_weighting_scheme calc
_refine_ls_wR_factor_gt 0.1605
_refine_ls_wR_factor_ref 0.1702
_reflns_Friedel_coverage 0.627
_reflns_Friedel_fraction_full 0.792
_reflns_Friedel_fraction_max 0.760
_reflns_number_gt 3068
_reflns_number_total 3452
_reflns_threshold_expression 'I > 2\s(I)'
_cod_data_source_file c9qo01096c2.cif
_cod_data_source_block wtl-zsrsp2
_cod_database_code 1555182
_shelx_space_group_comment
;
The symmetry employed for this shelxl refinement is uniquely defined
by the following loop, which should always be used as a source of
symmetry information in preference to the above space-group names.
They are only intended as comments.
;
_reflns_odcompleteness_completeness 99.90
_reflns_odcompleteness_iscentric 1
_reflns_odcompleteness_theta 66.97
_olex2_refinement_description
;
1. Fixed Uiso
 At 1.2 times of:
  All C(H) groups
 At 1.5 times of:
  All C(H,H,H) groups
2.a Ternary CH refined with riding coordinates:
 C00I(H00I)
2.b Aromatic/amide H refined with riding coordinates:
 C006(H006), C00A(H00A), C00D(H00D), C00J(H00J), C00K(H00K), C00L(H00L),
 C00M(H00M), C00N(H00N), C00P(H00P), C00Q(H00Q), C00T(H00T)
2.c Idealised Me refined as rotating group:
 C00S(H00B,H00C,H00E), C00U(H00F,H00G,H00H)
;
_shelx_shelxl_version_number 2014/7
_olex2_date_sample_data_collection 2018-10-29
_olex2_submission_special_instructions 'No special instructions were received'
_oxdiff_exptl_absorpt_empirical_details
;
Empirical correction (ABSPACK) includes:
- Absorption correction using spherical harmonics
- Frame scaling
- Detector area scaling
;
_oxdiff_exptl_absorpt_empirical_full_max 1.619
_oxdiff_exptl_absorpt_empirical_full_min 0.612

loop_
_space_group_symop_operation_xyz
'x, y, z'
'-x, y+1/2, -z'

loop_
_atom_site_label
_atom_site_type_symbol
_atom_site_fract_x
_atom_site_fract_y
_atom_site_fract_z
_atom_site_U_iso_or_equiv
_atom_site_adp_type
_atom_site_occupancy
_atom_site_site_symmetry_order
_atom_site_calc_flag
_atom_site_refinement_flags_posn
O001 O 0.0836(2) 0.5102(6) 0.61249(17) 0.0544(7) Uani 1 1 d .
O002 O 0.3297(3) 0.6692(6) 0.64931(19) 0.0585(7) Uani 1 1 d .
O003 O 0.6719(2) 0.2999(7) 0.9374(2) 0.0627(8) Uani 1 1 d .
O004 O -0.1231(3) 1.0116(8) 0.7889(3) 0.0831(12) Uani 1 1 d .
O005 O -0.0318(3) 0.8361(9) 0.9230(2) 0.0795(11) Uani 1 1 d .
C006 C 0.4839(3) 0.5002(8) 0.9018(2) 0.0463(8) Uani 1 1 d .
H006 H 0.5124 0.6265 0.9386 0.056 Uiso 1 1 calc R
C007 C 0.2859(3) 0.4942(7) 0.6124(2) 0.0447(8) Uani 1 1 d .
C008 C 0.0560(3) 0.6030(8) 0.6895(2) 0.0468(9) Uani 1 1 d .
C009 C 0.5565(3) 0.3136(8) 0.8948(2) 0.0466(8) Uani 1 1 d .
C00A C 0.3682(3) 0.4995(8) 0.8540(2) 0.0469(8) Uani 1 1 d .
H00A H 0.3204 0.6270 0.8591 0.056 Uiso 1 1 calc R
C00B C 0.3224(3) 0.3162(7) 0.7996(2) 0.0421(7) Uani 1 1 d .
C00C C 0.1150(3) 0.4991(8) 0.7690(2) 0.0480(9) Uani 1 1 d .
C00D C 0.3952(3) 0.1274(8) 0.7938(2) 0.0508(9) Uani 1 1 d .
H00D H 0.3656 -0.0004 0.7584 0.061 Uiso 1 1 calc R
C00E C 0.3104(3) 0.3827(7) 0.5310(2) 0.0451(8) Uani 1 1 d .
C00F C 0.2462(3) 0.1796(7) 0.5125(2) 0.0457(8) Uani 1 1 d .
C00G C 0.1851(3) 0.3549(8) 0.6407(2) 0.0457(8) Uani 1 1 d .
C00H C 0.0086(3) 0.7400(9) 0.8502(3) 0.0583(11) Uani 1 1 d .
C00I C 0.1956(3) 0.3157(8) 0.7450(2) 0.0459(8) Uani 1 1 d .
H00I H 0.1612 0.1633 0.7534 0.055 Uiso 1 1 calc R
C00J C -0.0257(3) 0.7821(9) 0.6871(3) 0.0561(10) Uani 1 1 d .
H00J H -0.0630 0.8539 0.6335 0.067 Uiso 1 1 calc R
C00K C 0.3831(3) 0.4591(9) 0.4730(3) 0.0561(10) Uani 1 1 d .
H00K H 0.4257 0.5969 0.4847 0.067 Uiso 1 1 calc R
C00L C 0.3900(4) 0.3255(11) 0.3983(3) 0.0621(11) Uani 1 1 d .
H00L H 0.4376 0.3747 0.3589 0.075 Uiso 1 1 calc R
C00M C 0.5108(3) 0.1264(8) 0.8399(3) 0.0528(9) Uani 1 1 d .
H00M H 0.5586 -0.0006 0.8342 0.063 Uiso 1 1 calc R
C00N C 0.0904(3) 0.5655(9) 0.8524(3) 0.0564(11) Uani 1 1 d .
H00N H 0.1273 0.4959 0.9067 0.068 Uiso 1 1 calc R
C00O C -0.0460(3) 0.8427(10) 0.7703(3) 0.0598(11) Uani 1 1 d .
C00P C 0.2564(4) 0.0452(8) 0.4377(3) 0.0556(10) Uani 1 1 d .
H00P H 0.2152 -0.0944 0.4264 0.067 Uiso 1 1 calc R
C00Q C 0.1689(4) 0.1383(8) 0.5810(3) 0.0533(9) Uani 1 1 d .
H00Q H 0.1219 0.0093 0.5855 0.064 Uiso 1 1 calc R
C00R C 0.3278(4) 0.1193(9) 0.3803(3) 0.0609(11) Uani 1 1 d .
C00S C 0.7227(4) 0.4987(11) 0.9849(4) 0.0732(14) Uani 1 1 d .
H00B H 0.7191 0.6270 0.9434 0.110 Uiso 1 1 calc GR
H00C H 0.8033 0.4668 1.0121 0.110 Uiso 1 1 calc GR
H00E H 0.6802 0.5376 1.0315 0.110 Uiso 1 1 calc GR
C00T C -0.0995(5) 1.0325(13) 0.8844(4) 0.0844(18) Uani 1 1 d .
H00T H -0.1240 1.1543 0.9170 0.101 Uiso 1 1 calc R
C00U C 0.3371(6) -0.0192(13) 0.2967(4) 0.0937(19) Uani 1 1 d .
H00F H 0.3087 0.0729 0.2434 0.141 Uiso 1 1 calc GR
H00G H 0.2906 -0.1584 0.2945 0.141 Uiso 1 1 calc GR
H00H H 0.4178 -0.0604 0.2990 0.141 Uiso 1 1 calc GR

loop_
_atom_site_aniso_label
_atom_site_aniso_U_11
_atom_site_aniso_U_22
_atom_site_aniso_U_33
_atom_site_aniso_U_23
_atom_site_aniso_U_13
_atom_site_aniso_U_12
O001 0.0537(13) 0.062(2) 0.0439(12) -0.0048(13) 0.0019(10) 0.0107(14)
O002 0.0798(17) 0.0447(18) 0.0516(14) -0.0099(13) 0.0145(12) -0.0132(15)
O003 0.0522(14) 0.070(2) 0.0642(16) 0.0000(16) 0.0067(12) 0.0117(14)
O004 0.0623(17) 0.095(3) 0.089(2) -0.018(2) 0.0082(15) 0.030(2)
O005 0.0700(18) 0.105(3) 0.0695(18) -0.014(2) 0.0281(15) 0.022(2)
C006 0.0522(17) 0.044(2) 0.0427(16) -0.0082(16) 0.0089(13) 0.0013(16)
C007 0.0517(17) 0.038(2) 0.0426(16) -0.0021(15) 0.0044(13) 0.0026(15)
C008 0.0403(16) 0.053(2) 0.0464(17) -0.0066(16) 0.0066(13) -0.0040(14)
C009 0.0522(17) 0.050(2) 0.0389(15) 0.0049(15) 0.0122(13) 0.0047(16)
C00A 0.0524(17) 0.041(2) 0.0470(17) -0.0041(17) 0.0107(13) 0.0076(16)
C00B 0.0499(16) 0.040(2) 0.0368(14) 0.0021(14) 0.0106(12) 0.0004(15)
C00C 0.0441(16) 0.052(2) 0.0486(18) -0.0036(17) 0.0100(13) -0.0027(16)
C00D 0.064(2) 0.042(2) 0.0465(17) -0.0050(16) 0.0115(15) 0.0012(17)
C00E 0.0487(16) 0.041(2) 0.0432(16) -0.0024(15) 0.0032(13) 0.0058(15)
C00F 0.0513(17) 0.040(2) 0.0420(16) -0.0027(15) 0.0013(13) 0.0054(16)
C00G 0.0473(16) 0.044(2) 0.0436(16) -0.0068(15) 0.0052(13) 0.0010(16)
C00H 0.0441(18) 0.072(3) 0.061(2) -0.014(2) 0.0155(16) 0.0010(18)
C00I 0.0489(17) 0.047(2) 0.0419(16) -0.0003(16) 0.0099(13) -0.0021(16)
C00J 0.0430(17) 0.060(3) 0.061(2) -0.003(2) 0.0001(15) 0.0038(17)
C00K 0.057(2) 0.060(3) 0.0515(19) -0.0003(19) 0.0100(15) 0.0010(18)
C00L 0.061(2) 0.076(3) 0.051(2) -0.001(2) 0.0157(16) 0.013(2)
C00M 0.061(2) 0.041(2) 0.059(2) -0.0002(18) 0.0178(16) 0.0140(18)
C00N 0.0516(19) 0.070(3) 0.0484(19) -0.0019(19) 0.0109(14) 0.0057(19)
C00O 0.0373(16) 0.071(3) 0.070(2) -0.016(2) 0.0088(15) 0.0036(18)
C00P 0.067(2) 0.045(3) 0.0514(19) -0.0121(18) 0.0034(16) 0.0063(19)
C00Q 0.066(2) 0.043(2) 0.0512(18) -0.0083(18) 0.0112(16) -0.0119(19)
C00R 0.068(2) 0.065(3) 0.0485(19) -0.006(2) 0.0086(16) 0.020(2)
C00S 0.053(2) 0.082(4) 0.076(3) -0.005(3) -0.0056(19) -0.001(2)
C00T 0.076(3) 0.098(5) 0.082(3) -0.024(3) 0.025(2) 0.022(3)
C00U 0.122(4) 0.096(5) 0.070(3) -0.023(3) 0.034(3) 0.011(4)

loop_
_atom_type_symbol
_atom_type_description
_atom_type_scat_dispersion_real
_atom_type_scat_dispersion_imag
_atom_type_scat_source
C C 0.0181 0.0091 'International Tables Vol C Tables 4.2.6.8 and 6.1.1.4'
H H 0.0000 0.0000 'International Tables Vol C Tables 4.2.6.8 and 6.1.1.4'
O O 0.0492 0.0322 'International Tables Vol C Tables 4.2.6.8 and 6.1.1.4'

loop_
_geom_angle_atom_site_label_1
_geom_angle_atom_site_label_2
_geom_angle_atom_site_label_3
_geom_angle
C008 O001 C00G 107.7(3)
C009 O003 C00S 117.4(4)
C00O O004 C00T 105.3(4)
C00H O005 C00T 103.9(4)
C009 C006 H006 120.0
C009 C006 C00A 120.0(4)
C00A C006 H006 120.0
O002 C007 C00E 127.9(4)
O002 C007 C00G 125.1(3)
C00E C007 C00G 106.8(3)
O001 C008 C00C 113.6(3)
O001 C008 C00J 122.6(3)
C00C C008 C00J 123.7(4)
O003 C009 C006 124.5(4)
O003 C009 C00M 117.0(4)
C006 C009 C00M 118.6(3)
C006 C00A H00A 119.1
C00B C00A C006 121.9(4)
C00B C00A H00A 119.1
C00A C00B C00D 117.9(3)
C00A C00B C00I 122.3(4)
C00D C00B C00I 119.7(4)
C008 C00C C00I 108.6(3)
C008 C00C C00N 120.1(4)
C00N C00C C00I 131.2(4)
C00B C00D H00D 119.5
C00M C00D C00B 121.0(4)
C00M C00D H00D 119.5
C00F C00E C007 110.5(3)
C00F C00E C00K 120.5(4)
C00K C00E C007 128.9(4)
C00E C00F C00P 120.1(4)
C00E C00F C00Q 111.4(3)
C00P C00F C00Q 128.4(4)
O001 C00G C007 102.4(3)
O001 C00G C00I 105.8(3)
O001 C00G C00Q 109.2(3)
C007 C00G C00I 116.1(3)
C00Q C00G C007 105.7(3)
C00Q C00G C00I 116.6(4)
C00N C00H O005 127.6(4)
C00O C00H O005 110.3(4)
C00O C00H C00N 122.0(4)
C00B C00I C00G 114.1(3)
C00B C00I H00I 107.8
C00C C00I C00B 116.7(3)
C00C C00I C00G 102.3(3)
C00C C00I H00I 107.8
C00G C00I H00I 107.8
C008 C00J H00J 123.0
C00O C00J C008 114.0(4)
C00O C00J H00J 123.0
C00E C00K H00K 120.8
C00L C00K C00E 118.3(4)
C00L C00K H00K 120.8
C00K C00L H00L 119.3
C00K C00L C00R 121.5(4)
C00R C00L H00L 119.3
C009 C00M H00M 119.7
C00D C00M C009 120.6(4)
C00D C00M H00M 119.7
C00C C00N H00N 121.9
C00H C00N C00C 116.2(4)
C00H C00N H00N 121.9
C00H C00O O004 109.2(4)
C00J C00O O004 127.0(4)
C00J C00O C00H 123.8(4)
C00F C00P H00P 120.2
C00R C00P C00F 119.6(4)
C00R C00P H00P 120.2
C00F C00Q C00G 104.6(3)
C00F C00Q H00Q 127.7
C00G C00Q H00Q 127.7
C00L C00R C00U 119.4(5)
C00P C00R C00L 119.9(4)
C00P C00R C00U 120.7(5)
O003 C00S H00B 109.5
O003 C00S H00C 109.5
O003 C00S H00E 109.5
H00B C00S H00C 109.5
H00B C00S H00E 109.5
H00C C00S H00E 109.5
O004 C00T O005 108.9(4)
O004 C00T H00T 125.6
O005 C00T H00T 125.6
C00R C00U H00F 109.5
C00R C00U H00G 109.5
C00R C00U H00H 109.5
H00F C00U H00G 109.5
H00F C00U H00H 109.5
H00G C00U H00H 109.5

loop_
_geom_bond_atom_site_label_1
_geom_bond_atom_site_label_2
_geom_bond_distance
O001 C008 1.368(4)
O001 C00G 1.469(5)
O002 C007 1.208(5)
O003 C009 1.365(5)
O003 C00S 1.409(7)
O004 C00O 1.384(6)
O004 C00T 1.409(7)
O005 C00H 1.387(5)
O005 C00T 1.428(8)
C006 H006 0.9300
C006 C009 1.380(5)
C006 C00A 1.388(5)
C007 C00E 1.457(5)
C007 C00G 1.545(5)
C008 C00C 1.385(5)
C008 C00J 1.393(6)
C009 C00M 1.392(6)
C00A H00A 0.9300
C00A C00B 1.371(6)
C00B C00D 1.387(6)
C00B C00I 1.533(5)
C00C C00I 1.499(6)
C00C C00N 1.392(5)
C00D H00D 0.9300
C00D C00M 1.379(6)
C00E C00F 1.380(6)
C00E C00K 1.399(6)
C00F C00P 1.386(5)
C00F C00Q 1.512(5)
C00G C00I 1.562(5)
C00G C00Q 1.521(6)
C00H C00N 1.375(6)
C00H C00O 1.371(7)
C00I H00I 0.9800
C00J H00J 0.9300
C00J C00O 1.362(6)
C00K H00K 0.9300
C00K C00L 1.373(6)
C00L H00L 0.9300
C00L C00R 1.384(8)
C00M H00M 0.9300
C00N H00N 0.9300
C00P H00P 0.9300
C00P C00R 1.377(6)
C00Q H00Q 0.9300
C00R C00U 1.508(7)
C00S H00B 0.9600
C00S H00C 0.9600
C00S H00E 0.9600
C00T H00T 0.9300
C00U H00F 0.9600
C00U H00G 0.9600
C00U H00H 0.9600
